data_2227867
loop_
_publ_author_name
'Xiao, Zi-Jing'

_publ_section_title
;
 [2,2'-Dihydroxy-<i>N</i>^2^,<i>N</i>^2'^-(3-hydroxyiminopentane-2,4-diyl)dibenzohydrazidato]copper(II)
;
_journal_coeditor_code OM2355
_journal_issue 11
_journal_name_full 'Acta Crystallographica Section E'
_journal_page_first m1422
_journal_paper_doi 10.1107/S1600536810040754
_journal_volume 66
_journal_year 2010
_chemical_formula_iupac '[Cu (C19 H17 N5 O5)]'
_chemical_formula_moiety 'C19 H17 Cu N5 O5'
_chemical_formula_sum 'C19 H17 Cu N5 O5'
_chemical_formula_weight 458.92
_chemical_name_systematic
;
[2,2'-Dihydroxy-<i>N</i>^2^,<i>N</i>^2'^-(3-hydroxyiminopentane-
2,4-diyl)dibenzohydrazidato]copper(II)
;
_space_group_IT_number 14
_symmetry_cell_setting monoclinic
_symmetry_space_group_name_Hall '-P 2yn'
_symmetry_space_group_name_H-M 'P 1 21/n 1'
_atom_sites_solution_hydrogens geom
_atom_sites_solution_primary direct
_atom_sites_solution_secondary difmap
_audit_creation_method SHELXL-97
_cell_angle_alpha 90.00
_cell_angle_beta 91.437(2)
_cell_angle_gamma 90.00
_cell_formula_units_Z 4
_cell_length_a 8.7672(5)
_cell_length_b 19.0262(11)
_cell_length_c 11.6118(6)
_cell_measurement_reflns_used 4577
_cell_measurement_temperature 293(2)
_cell_measurement_theta_max 27.48
_cell_measurement_theta_min 2.06
_cell_volume 1936.31(19)
_computing_cell_refinement 'TEXRAY (Molecular Structure Corporation, 1999)'
_computing_data_collection 'TEXRAY (Molecular Structure Corporation, 1999)'
_computing_data_reduction 'TEXSAN (Molecular Structure Corporation, 1999)'
_computing_molecular_graphics 'ORTEX (McArdle, 1995)'
_computing_publication_material 'SHELXL97 (Sheldrick, 2008)'
_computing_structure_refinement 'SHELXL97 (Sheldrick, 2008)'
_computing_structure_solution 'SHELXS97 (Sheldrick, 2008)'
_diffrn_ambient_temperature 293(2)
_diffrn_measured_fraction_theta_full 0.999
_diffrn_measured_fraction_theta_max 0.999
_diffrn_measurement_device_type 'Rigaku Weissenberg IP'
_diffrn_measurement_method \w
_diffrn_radiation_monochromator graphite
_diffrn_radiation_source 'fine-focus sealed tube'
_diffrn_radiation_type MoK\a
_diffrn_radiation_wavelength 0.71073
_diffrn_reflns_av_R_equivalents 0.0373
_diffrn_reflns_av_sigmaI/netI 0.0510
_diffrn_reflns_limit_h_max 11
_diffrn_reflns_limit_h_min 0
_diffrn_reflns_limit_k_max 24
_diffrn_reflns_limit_k_min -24
_diffrn_reflns_limit_l_max 15
_diffrn_reflns_limit_l_min -15
_diffrn_reflns_number 17167
_diffrn_reflns_theta_full 27.48
_diffrn_reflns_theta_max 27.48
_diffrn_reflns_theta_min 2.06
_exptl_absorpt_coefficient_mu 1.171
_exptl_absorpt_correction_T_max 0.8326
_exptl_absorpt_correction_T_min 0.7148
_exptl_absorpt_correction_type multi-scan
_exptl_absorpt_process_details '(TEXRAY; Molecular Structure Corporation, 1999)'
_exptl_crystal_colour blue
_exptl_crystal_density_diffrn 1.574
_exptl_crystal_density_method 'not measured'
_exptl_crystal_description prism
_exptl_crystal_F_000 940
_exptl_crystal_size_max 0.52
_exptl_crystal_size_mid 0.22
_exptl_crystal_size_min 0.15
_refine_diff_density_max 0.385
_refine_diff_density_min -0.396
_refine_ls_extinction_method none
_refine_ls_goodness_of_fit_ref 0.910
_refine_ls_hydrogen_treatment constr
_refine_ls_matrix_type full
_refine_ls_number_parameters 282
_refine_ls_number_reflns 4436
_refine_ls_number_restraints 0
_refine_ls_restrained_S_all 0.910
_refine_ls_R_factor_all 0.0559
_refine_ls_R_factor_gt 0.0336
_refine_ls_shift/su_max 0.002
_refine_ls_shift/su_mean 0.000
_refine_ls_structure_factor_coef Fsqd
_refine_ls_weighting_details 'calc w=1/[\s^2^(Fo^2^)+(0.0400P)^2^] where P=(Fo^2^+2Fc^2^)/3'
_refine_ls_weighting_scheme calc
_refine_ls_wR_factor_gt 0.0744
_refine_ls_wR_factor_ref 0.0788
_reflns_number_gt 3065
_reflns_number_total 4436
_reflns_threshold_expression I>2sigma(I)
_cod_data_source_file om2355.cif
_cod_data_source_block I
_cod_original_sg_symbol_H-M 'P 21/n'
_cod_database_code 2227867
_cod_database_fobs_code 2227867

loop_
_symmetry_equiv_pos_as_xyz
'x, y, z'
'-x+1/2, y+1/2, -z+1/2'
'-x, -y, -z'
'x-1/2, -y-1/2, z-1/2'

loop_
_atom_site_type_symbol
_atom_site_label
_atom_site_fract_x
_atom_site_fract_y
_atom_site_fract_z
_atom_site_U_iso_or_equiv
_atom_site_adp_type
_atom_site_calc_flag
_atom_site_refinement_flags
_atom_site_occupancy
_atom_site_disorder_assembly
_atom_site_disorder_group
Cu Cu1 0.24832(3) 0.508624(12) 0.47601(2) 0.03770(9) Uani d . 1 . .
N N1 0.46486(19) 0.53298(9) 0.64875(15) 0.0428(4) Uani d . 1 . .
N N2 0.36561(18) 0.48024(9) 0.61023(14) 0.0380(4) Uani d . 1 . .
N N3 0.2905(3) 0.30306(12) 0.6725(2) 0.0735(7) Uani d . 1 . .
N N4 0.13118(18) 0.42316(8) 0.47217(14) 0.0364(4) Uani d . 1 . .
N N5 0.01862(18) 0.42494(9) 0.38607(15) 0.0401(4) Uani d . 1 . .
O O1 0.6627(2) 0.59621(11) 0.78120(17) 0.0805(6) Uani d . 1 . .
H H1A 0.6074 0.5640 0.7587 0.097 Uiso calc R 1 . .
O O2 0.34881(15) 0.59685(7) 0.50147(13) 0.0414(3) Uani d . 1 . .
O O3A 0.2209(4) 0.24814(15) 0.6492(3) 0.0749(8) Uani d P 0.67 . .
O O3B 0.3899(6) 0.2757(2) 0.7190(5) 0.0635(15) Uani d P 0.33 . .
O O4 0.12933(16) 0.53067(7) 0.33856(12) 0.0414(3) Uani d . 1 . .
O O5 -0.16592(19) 0.36688(8) 0.24617(14) 0.0604(5) Uani d . 1 . .
H H5B -0.1070 0.3703 0.3019 0.072 Uiso calc R 1 . .
C C1 0.6346(3) 0.65344(14) 0.7173(2) 0.0581(7) Uani d . 1 . .
C C2 0.5294(2) 0.65449(12) 0.6241(2) 0.0461(5) Uani d . 1 . .
C C3 0.5081(3) 0.71686(12) 0.5633(2) 0.0594(7) Uani d . 1 . .
H H3A 0.4376 0.7182 0.5022 0.071 Uiso calc R 1 . .
C C4 0.5894(3) 0.77687(15) 0.5916(3) 0.0784(9) Uani d . 1 . .
H H4A 0.5743 0.8181 0.5498 0.094 Uiso calc R 1 . .
C C5 0.6921(4) 0.77491(18) 0.6816(3) 0.0911(11) Uani d . 1 . .
H H5A 0.7467 0.8153 0.7011 0.109 Uiso calc R 1 . .
C C6 0.7166(3) 0.71460(19) 0.7439(3) 0.0849(10) Uani d . 1 . .
H H6A 0.7882 0.7144 0.8044 0.102 Uiso calc R 1 . .
C C7 0.4416(2) 0.59175(11) 0.58840(18) 0.0386(5) Uani d . 1 . .
C C8 0.3669(2) 0.42120(11) 0.66539(18) 0.0409(5) Uani d . 1 . .
C C9 0.2605(2) 0.36376(11) 0.62829(19) 0.0405(5) Uani d . 1 . .
C C10 0.1317(2) 0.37065(10) 0.54304(19) 0.0394(5) Uani d . 1 . .
C C11 0.0336(2) 0.48128(10) 0.31893(17) 0.0355(4) Uani d . 1 . .
C C12 -0.0688(2) 0.48412(11) 0.21619(17) 0.0402(5) Uani d . 1 . .
C C13 -0.1615(3) 0.42678(13) 0.1830(2) 0.0485(5) Uani d . 1 . .
C C14 -0.2529(3) 0.43151(16) 0.0835(2) 0.0647(7) Uani d . 1 . .
H H14A -0.3146 0.3939 0.0613 0.078 Uiso calc R 1 . .
C C15 -0.2519(3) 0.49149(17) 0.0182(2) 0.0718(8) Uani d . 1 . .
H H15A -0.3126 0.4939 -0.0485 0.086 Uiso calc R 1 . .
C C16 -0.1628(3) 0.54807(16) 0.0496(2) 0.0679(7) Uani d . 1 . .
H H16A -0.1637 0.5886 0.0047 0.082 Uiso calc R 1 . .
C C17 -0.0720(3) 0.54442(13) 0.14814(19) 0.0510(6) Uani d . 1 . .
H H17A -0.0120 0.5828 0.1695 0.061 Uiso calc R 1 . .
C C18 0.4736(3) 0.41084(14) 0.7671(2) 0.0635(7) Uani d . 1 . .
H H18A 0.4647 0.4498 0.8190 0.095 Uiso calc R 1 . .
H H18B 0.5765 0.4079 0.7412 0.095 Uiso calc R 1 . .
H H18C 0.4478 0.3682 0.8062 0.095 Uiso calc R 1 . .
C C19 0.0055(3) 0.31770(13) 0.5377(3) 0.0628(7) Uani d . 1 . .
H H19A -0.0886 0.3407 0.5167 0.094 Uiso calc R 1 . .
H H19B -0.0038 0.2958 0.6117 0.094 Uiso calc R 1 . .
H H19C 0.0278 0.2826 0.4812 0.094 Uiso calc R 1 . .

loop_
_atom_site_aniso_label
_atom_site_aniso_U_11
_atom_site_aniso_U_22
_atom_site_aniso_U_33
_atom_site_aniso_U_12
_atom_site_aniso_U_13
_atom_site_aniso_U_23
Cu1 0.03850(14) 0.03025(14) 0.04393(15) -0.00304(11) -0.00734(9) 0.00278(11)
N1 0.0401(9) 0.0385(10) 0.0495(11) -0.0008(8) -0.0091(8) -0.0045(8)
N2 0.0340(8) 0.0354(10) 0.0443(10) 0.0032(7) -0.0031(7) -0.0007(8)
N3 0.0906(18) 0.0425(13) 0.0885(18) 0.0125(12) 0.0220(14) 0.0210(12)
N4 0.0365(9) 0.0305(9) 0.0418(10) 0.0005(7) -0.0045(7) -0.0002(7)
N5 0.0402(9) 0.0339(9) 0.0459(10) -0.0028(7) -0.0059(8) -0.0011(8)
O1 0.0776(13) 0.0845(15) 0.0776(14) -0.0080(11) -0.0329(11) -0.0108(11)
O2 0.0395(8) 0.0317(8) 0.0527(9) -0.0020(6) -0.0074(7) 0.0017(6)
O3A 0.093(2) 0.0467(17) 0.084(2) 0.0043(15) -0.0252(17) 0.0092(14)
O3B 0.072(3) 0.037(3) 0.079(4) 0.012(2) -0.045(3) 0.014(2)
O4 0.0468(8) 0.0340(8) 0.0430(8) -0.0071(7) -0.0071(6) 0.0029(6)
O5 0.0683(11) 0.0463(10) 0.0655(11) -0.0133(8) -0.0179(9) -0.0114(8)
C1 0.0483(14) 0.0602(17) 0.0656(17) -0.0051(12) -0.0011(12) -0.0208(13)
C2 0.0377(11) 0.0423(13) 0.0586(14) -0.0036(10) 0.0049(10) -0.0157(11)
C3 0.0614(16) 0.0400(14) 0.0772(18) -0.0083(12) 0.0089(13) -0.0106(12)
C4 0.083(2) 0.0457(16) 0.107(3) -0.0180(15) 0.0168(19) -0.0154(16)
C5 0.083(2) 0.068(2) 0.123(3) -0.0347(18) 0.013(2) -0.040(2)
C6 0.0618(19) 0.094(3) 0.098(2) -0.0187(18) -0.0068(17) -0.044(2)
C7 0.0328(10) 0.0360(11) 0.0471(13) 0.0016(8) 0.0023(9) -0.0067(9)
C8 0.0383(11) 0.0382(11) 0.0461(13) 0.0094(9) -0.0020(9) 0.0026(9)
C9 0.0414(11) 0.0332(11) 0.0468(12) 0.0057(9) 0.0012(9) 0.0072(9)
C10 0.0377(11) 0.0288(10) 0.0517(13) 0.0036(8) 0.0040(9) 0.0010(9)
C11 0.0362(10) 0.0325(10) 0.0377(11) 0.0030(8) -0.0009(8) -0.0051(8)
C12 0.0394(11) 0.0439(12) 0.0370(11) 0.0012(9) -0.0011(8) -0.0068(9)
C13 0.0475(13) 0.0499(14) 0.0479(13) -0.0009(10) -0.0040(10) -0.0118(11)
C14 0.0592(15) 0.076(2) 0.0583(16) -0.0082(14) -0.0143(12) -0.0202(15)
C15 0.0670(17) 0.098(2) 0.0495(14) -0.0008(17) -0.0213(12) -0.0039(16)
C16 0.0711(17) 0.082(2) 0.0497(15) 0.0027(16) -0.0104(13) 0.0140(14)
C17 0.0506(13) 0.0555(15) 0.0466(13) -0.0031(11) -0.0061(10) 0.0035(11)
C18 0.0716(17) 0.0571(16) 0.0605(16) 0.0002(13) -0.0220(13) 0.0119(13)
C19 0.0526(14) 0.0424(14) 0.093(2) -0.0080(11) -0.0113(14) 0.0233(13)

loop_
_atom_type_symbol
_atom_type_description
_atom_type_scat_dispersion_real
_atom_type_scat_dispersion_imag
_atom_type_scat_source
C C 0.0033 0.0016 'International Tables Vol C Tables 4.2.6.8 and 6.1.1.4'
H H 0.0000 0.0000 'International Tables Vol C Tables 4.2.6.8 and 6.1.1.4'
N N 0.0061 0.0033 'International Tables Vol C Tables 4.2.6.8 and 6.1.1.4'
O O 0.0106 0.0060 'International Tables Vol C Tables 4.2.6.8 and 6.1.1.4'
Cu Cu 0.3201 1.2651 'International Tables Vol C Tables 4.2.6.8 and 6.1.1.4'

loop_
_geom_angle_atom_site_label_1
_geom_angle_atom_site_label_2
_geom_angle_atom_site_label_3
_geom_angle_site_symmetry_1
_geom_angle_site_symmetry_3
_geom_angle
_geom_angle_publ_flag
O2 Cu1 N2 . . 83.48(6) ?
O2 Cu1 N4 . . 171.09(7) ?
N2 Cu1 N4 . . 93.19(7) ?
O2 Cu1 O4 . . 100.02(6) ?
N2 Cu1 O4 . . 176.23(6) ?
N4 Cu1 O4 . . 83.54(6) ?
C7 N1 N2 . . 110.44(16) ?
C8 N2 N1 . . 117.96(17) ?
C8 N2 Cu1 . . 130.03(15) ?
N1 N2 Cu1 . . 111.99(13) ?
O3B N3 O3A . . 94.9(3) ?
O3B N3 C9 . . 138.1(4) ?
O3A N3 C9 . . 125.1(3) ?
C10 N4 N5 . . 117.91(17) ?
C10 N4 Cu1 . . 130.13(14) ?
N5 N4 Cu1 . . 111.46(12) ?
C11 N5 N4 . . 111.23(16) ?
C1 O1 H1A . . 109.5 ?
C7 O2 Cu1 . . 109.58(13) ?
C11 O4 Cu1 . . 109.08(13) ?
C13 O5 H5B . . 109.5 ?
O1 C1 C6 . . 117.9(3) ?
O1 C1 C2 . . 123.2(2) ?
C6 C1 C2 . . 118.9(3) ?
C3 C2 C1 . . 118.7(2) ?
C3 C2 C7 . . 119.0(2) ?
C1 C2 C7 . . 122.2(2) ?
C4 C3 C2 . . 121.5(3) ?
C4 C3 H3A . . 119.2 ?
C2 C3 H3A . . 119.2 ?
C5 C4 C3 . . 119.1(3) ?
C5 C4 H4A . . 120.4 ?
C3 C4 H4A . . 120.4 ?
C4 C5 C6 . . 121.3(3) ?
C4 C5 H5A . . 119.3 ?
C6 C5 H5A . . 119.3 ?
C5 C6 C1 . . 120.5(3) ?
C5 C6 H6A . . 119.8 ?
C1 C6 H6A . . 119.8 ?
O2 C7 N1 . . 124.22(19) ?
O2 C7 C2 . . 118.43(19) ?
N1 C7 C2 . . 117.36(19) ?
N2 C8 C9 . . 119.70(18) ?
N2 C8 C18 . . 120.1(2) ?
C9 C8 C18 . . 120.22(19) ?
N3 C9 C10 . . 119.2(2) ?
N3 C9 C8 . . 114.9(2) ?
C10 C9 C8 . . 125.81(18) ?
N4 C10 C9 . . 118.78(18) ?
N4 C10 C19 . . 120.15(19) ?
C9 C10 C19 . . 121.07(19) ?
O4 C11 N5 . . 124.12(18) ?
O4 C11 C12 . . 120.09(18) ?
N5 C11 C12 . . 115.79(18) ?
C17 C12 C13 . . 118.7(2) ?
C17 C12 C11 . . 119.46(19) ?
C13 C12 C11 . . 121.9(2) ?
O5 C13 C14 . . 118.6(2) ?
O5 C13 C12 . . 121.8(2) ?
C14 C13 C12 . . 119.5(2) ?
C15 C14 C13 . . 120.1(2) ?
C15 C14 H14A . . 119.9 ?
C13 C14 H14A . . 119.9 ?
C14 C15 C16 . . 121.1(2) ?
C14 C15 H15A . . 119.4 ?
C16 C15 H15A . . 119.4 ?
C15 C16 C17 . . 119.6(3) ?
C15 C16 H16A . . 120.2 ?
C17 C16 H16A . . 120.2 ?
C16 C17 C12 . . 121.0(2) ?
C16 C17 H17A . . 119.5 ?
C12 C17 H17A . . 119.5 ?
C8 C18 H18A . . 109.5 ?
C8 C18 H18B . . 109.5 ?
H18A C18 H18B . . 109.5 ?
C8 C18 H18C . . 109.5 ?
H18A C18 H18C . . 109.5 ?
H18B C18 H18C . . 109.5 ?
C10 C19 H19A . . 109.5 ?
C10 C19 H19B . . 109.5 ?
H19A C19 H19B . . 109.5 ?
C10 C19 H19C . . 109.5 ?
H19A C19 H19C . . 109.5 ?
H19B C19 H19C . . 109.5 ?

loop_
_geom_bond_atom_site_label_1
_geom_bond_atom_site_label_2
_geom_bond_site_symmetry_2
_geom_bond_distance
_geom_bond_publ_flag
Cu1 O2 . 1.9153(13) ?
Cu1 N2 . 1.9230(16) ?
Cu1 N4 . 1.9231(16) ?
Cu1 O4 . 1.9308(14) ?
N1 C7 . 1.333(3) ?
N1 N2 . 1.395(2) ?
N2 C8 . 1.293(3) ?
N3 O3B . 1.140(4) ?
N3 O3A . 1.236(3) ?
N3 C9 . 1.288(3) ?
N4 C10 . 1.294(3) ?
N4 N5 . 1.388(2) ?
N5 C11 . 1.334(3) ?
O1 C1 . 1.337(3) ?
O1 H1A . 0.8200 ?
O2 C7 . 1.284(2) ?
O3A O3B . 1.752(5) ?
O4 C11 . 1.277(2) ?
O5 C13 . 1.356(3) ?
O5 H5B . 0.8200 ?
C1 C6 . 1.398(4) ?
C1 C2 . 1.404(3) ?
C2 C3 . 1.391(3) ?
C2 C7 . 1.474(3) ?
C3 C4 . 1.381(3) ?
C3 H3A . 0.9300 ?
C4 C5 . 1.362(4) ?
C4 H4A . 0.9300 ?
C5 C6 . 1.371(5) ?
C5 H5A . 0.9300 ?
C6 H6A . 0.9300 ?
C8 C9 . 1.493(3) ?
C8 C18 . 1.501(3) ?
C9 C10 . 1.489(3) ?
C10 C19 . 1.497(3) ?
C11 C12 . 1.476(3) ?
C12 C17 . 1.393(3) ?
C12 C13 . 1.408(3) ?
C13 C14 . 1.392(3) ?
C14 C15 . 1.370(4) ?
C14 H14A . 0.9300 ?
C15 C16 . 1.374(4) ?
C15 H15A . 0.9300 ?
C16 C17 . 1.379(3) ?
C16 H16A . 0.9300 ?
C17 H17A . 0.9300 ?
C18 H18A . 0.9600 ?
C18 H18B . 0.9600 ?
C18 H18C . 0.9600 ?
C19 H19A . 0.9600 ?
C19 H19B . 0.9600 ?
C19 H19C . 0.9600 ?

loop_
_geom_hbond_atom_site_label_D
_geom_hbond_atom_site_label_H
_geom_hbond_atom_site_label_A
_geom_hbond_site_symmetry_A
_geom_hbond_distance_DH
_geom_hbond_distance_HA
_geom_hbond_distance_DA
_geom_hbond_angle_DHA
O1 H1A N1 . 0.82 1.86 2.586(2) 146.8
O5 H5B N5 . 0.82 1.79 2.519(2) 147.7
C19 H19A O2 3_566 0.96 2.58 3.525(3) 170.0
O3A H O5 4_666 . . 2.643(3) .

loop_
_geom_torsion_atom_site_label_1
_geom_torsion_atom_site_label_2
_geom_torsion_atom_site_label_3
_geom_torsion_atom_site_label_4
_geom_torsion_site_symmetry_1
_geom_torsion_site_symmetry_2
_geom_torsion_site_symmetry_3
_geom_torsion_site_symmetry_4
_geom_torsion
_geom_torsion_publ_flag
C7 N1 N2 C8 . . . . -175.43(18) ?
C7 N1 N2 Cu1 . . . . 5.9(2) ?
O2 Cu1 N2 C8 . . . . 177.17(19) ?
N4 Cu1 N2 C8 . . . . 5.46(19) ?
O2 Cu1 N2 N1 . . . . -4.33(12) ?
N4 Cu1 N2 N1 . . . . -176.04(13) ?
N2 Cu1 N4 C10 . . . . 4.20(19) ?
O4 Cu1 N4 C10 . . . . -177.69(19) ?
N2 Cu1 N4 N5 . . . . 175.78(13) ?
O4 Cu1 N4 N5 . . . . -6.10(12) ?
C10 N4 N5 C11 . . . . -179.12(18) ?
Cu1 N4 N5 C11 . . . . 8.1(2) ?
N2 Cu1 O2 C7 . . . . 1.81(13) ?
O4 Cu1 O2 C7 . . . . -176.79(13) ?
C9 N3 O3A O3B . . . . 166.8(5) ?
C9 N3 O3B O3A . . . . -163.7(6) ?
O2 Cu1 O4 C11 . . . . -169.01(12) ?
N4 Cu1 O4 C11 . . . . 2.74(13) ?
O1 C1 C2 C3 . . . . 179.8(2) ?
C6 C1 C2 C3 . . . . -1.4(4) ?
O1 C1 C2 C7 . . . . -0.6(4) ?
C6 C1 C2 C7 . . . . 178.3(2) ?
C1 C2 C3 C4 . . . . 0.9(4) ?
C7 C2 C3 C4 . . . . -178.7(2) ?
C2 C3 C4 C5 . . . . -0.4(4) ?
C3 C4 C5 C6 . . . . 0.3(5) ?
C4 C5 C6 C1 . . . . -0.8(5) ?
O1 C1 C6 C5 . . . . -179.8(3) ?
C2 C1 C6 C5 . . . . 1.3(4) ?
Cu1 O2 C7 N1 . . . . 1.3(2) ?
Cu1 O2 C7 C2 . . . . -179.02(15) ?
N2 N1 C7 O2 . . . . -4.9(3) ?
N2 N1 C7 C2 . . . . 175.42(17) ?
C3 C2 C7 O2 . . . . 0.4(3) ?
C1 C2 C7 O2 . . . . -179.2(2) ?
C3 C2 C7 N1 . . . . -179.9(2) ?
C1 C2 C7 N1 . . . . 0.4(3) ?
N1 N2 C8 C9 . . . . 178.94(17) ?
Cu1 N2 C8 C9 . . . . -2.6(3) ?
N1 N2 C8 C18 . . . . -0.3(3) ?
Cu1 N2 C8 C18 . . . . 178.08(16) ?
O3B N3 C9 C10 . . . . 160.8(5) ?
O3A N3 C9 C10 . . . . 0.8(4) ?
O3B N3 C9 C8 . . . . -16.5(6) ?
O3A N3 C9 C8 . . . . -176.5(3) ?
N2 C8 C9 N3 . . . . 166.7(2) ?
C18 C8 C9 N3 . . . . -14.0(3) ?
N2 C8 C9 C10 . . . . -10.4(3) ?
C18 C8 C9 C10 . . . . 168.9(2) ?
N5 N4 C10 C9 . . . . 173.72(17) ?
Cu1 N4 C10 C9 . . . . -15.1(3) ?
N5 N4 C10 C19 . . . . -5.6(3) ?
Cu1 N4 C10 C19 . . . . 165.55(17) ?
N3 C9 C10 N4 . . . . -157.7(2) ?
C8 C9 C10 N4 . . . . 19.3(3) ?
N3 C9 C10 C19 . . . . 21.6(3) ?
C8 C9 C10 C19 . . . . -161.4(2) ?
Cu1 O4 C11 N5 . . . . 1.5(2) ?
Cu1 O4 C11 C12 . . . . -178.11(14) ?
N4 N5 C11 O4 . . . . -6.6(3) ?
N4 N5 C11 C12 . . . . 172.98(16) ?
O4 C11 C12 C17 . . . . -7.1(3) ?
N5 C11 C12 C17 . . . . 173.30(19) ?
O4 C11 C12 C13 . . . . 171.42(19) ?
N5 C11 C12 C13 . . . . -8.2(3) ?
C17 C12 C13 O5 . . . . -178.9(2) ?
C11 C12 C13 O5 . . . . 2.6(3) ?
C17 C12 C13 C14 . . . . 0.3(3) ?
C11 C12 C13 C14 . . . . -178.2(2) ?
O5 C13 C14 C15 . . . . 179.5(2) ?
C12 C13 C14 C15 . . . . 0.3(4) ?
C13 C14 C15 C16 . . . . -0.6(4) ?
C14 C15 C16 C17 . . . . 0.4(4) ?
C15 C16 C17 C12 . . . . 0.2(4) ?
C13 C12 C17 C16 . . . . -0.5(3) ?
C11 C12 C17 C16 . . . . 178.0(2) ?
